data_4505869
loop_
_publ_author_name
'Tsaggeos, Kostas'
'Masiera, Natalia'
'Niwicka, Aleksandra'
'Dokorou, Vassiliki'
'Siskos, Michael G.'
'Skoulika, Stavroula'
'Michaelides, Adonis'

_publ_section_title
;
 Crystal Structure, Thermal Behavior, and Photochemical Reactivity of a
 Series of Co-Crystals oftrans-1,2-Bis(4-pyridyl) Ethylene with
 Dicarboxylic Acids
;
_journal_issue 5
_journal_name_full 'Crystal Growth &amp; Design'
_journal_page_first 2187
_journal_paper_doi 10.1021/cg200681s
_journal_volume 12
_journal_year 2012
_chemical_formula_sum 'C16 H14 N2 O4'
_chemical_formula_weight 298.29
_chemical_name_systematic
;
 ?
;
_space_group_IT_number 2
_symmetry_cell_setting triclinic
_symmetry_space_group_name_Hall '-P 1'
_symmetry_space_group_name_H-M 'P -1'
_atom_sites_solution_hydrogens geom
_atom_sites_solution_primary direct
_atom_sites_solution_secondary difmap
_audit_creation_method SHELXL-97
_cell_angle_alpha 107.160(10)
_cell_angle_beta 99.610(10)
_cell_angle_gamma 95.860(10)
_cell_formula_units_Z 1
_cell_length_a 3.8290(10)
_cell_length_b 9.1280(10)
_cell_length_c 10.8410(10)
_cell_measurement_reflns_used 45
_cell_measurement_temperature 293(2)
_cell_measurement_theta_max 22.3
_cell_measurement_theta_min 6.2
_cell_volume 352.32(11)
_computing_cell_refinement XSCANS
_computing_data_collection XSCANS
_computing_data_reduction XSCANS
_computing_structure_refinement 'SHELXL-97 (Sheldrick, 1997)'
_diffrn_ambient_temperature 293(2)
_diffrn_measured_fraction_theta_full 0.990
_diffrn_measured_fraction_theta_max 0.990
_diffrn_measurement_device_type P4
_diffrn_measurement_method scintillation
_diffrn_radiation_monochromator graphite
_diffrn_radiation_source 'fine-focus sealed tube'
_diffrn_radiation_type MoK\a
_diffrn_radiation_wavelength 0.71073
_diffrn_reflns_av_R_equivalents 0.0304
_diffrn_reflns_av_sigmaI/netI 0.0582
_diffrn_reflns_limit_h_max 4
_diffrn_reflns_limit_h_min -1
_diffrn_reflns_limit_k_max 10
_diffrn_reflns_limit_k_min -10
_diffrn_reflns_limit_l_max 12
_diffrn_reflns_limit_l_min -12
_diffrn_reflns_number 1816
_diffrn_reflns_theta_full 24.98
_diffrn_reflns_theta_max 24.98
_diffrn_reflns_theta_min 2.37
_diffrn_standards_decay_% none
_diffrn_standards_interval_count 100
_diffrn_standards_number 2
_exptl_absorpt_coefficient_mu 0.103
_exptl_absorpt_correction_type none
_exptl_crystal_colour yellow
_exptl_crystal_density_diffrn 1.406
_exptl_crystal_density_method 'not measured'
_exptl_crystal_description prismatic
_exptl_crystal_F_000 156
_exptl_crystal_size_max 0.20
_exptl_crystal_size_mid 0.16
_exptl_crystal_size_min 0.12
_refine_diff_density_max 0.129
_refine_diff_density_min -0.210
_refine_diff_density_rms 0.045
_refine_ls_extinction_method none
_refine_ls_goodness_of_fit_ref 1.005
_refine_ls_hydrogen_treatment mixed
_refine_ls_matrix_type fullcycle
_refine_ls_number_parameters 137
_refine_ls_number_reflns 1234
_refine_ls_number_restraints 0
_refine_ls_restrained_S_all 1.005
_refine_ls_R_factor_all 0.1022
_refine_ls_R_factor_gt 0.0549
_refine_ls_shift/su_max 0.019
_refine_ls_shift/su_mean 0.003
_refine_ls_structure_factor_coef Fsqd
_refine_ls_weighting_details 'calc w=1/[\s^2^(Fo^2^)+(0.0600P)^2^+0.0638P] where P=(Fo^2^+2Fc^2^)/3'
_refine_ls_weighting_scheme calc
_refine_ls_wR_factor_gt 0.1191
_refine_ls_wR_factor_ref 0.1412
_reflns_number_gt 746
_reflns_number_total 1234
_reflns_threshold_expression >2sigma(I)
_cod_data_source_file cg200681s_si_008.cif
_cod_data_source_block bpefum2
_cod_depositor_comments
;
The following automatic conversions were performed:

'_symmetry_cell_setting' value 'Triclinic' changed to 'triclinic'
according to /home/saulius/struct/CIF-dictionaries/cif_core.dic
dictionary named 'cif_core.dic' version 2.4.1 from 2010-06-29.

Automatic conversion script
Id: cif_fix_values 1715 2011-07-08 13:25:40Z adriana 
;
_cod_original_cell_volume 352.32(10)
_cod_original_sg_symbol_H-M P-1
_cod_database_code 4505869

loop_
_symmetry_equiv_pos_as_xyz
'x, y, z'
'-x, -y, -z'

loop_
_atom_site_label
_atom_site_type_symbol
_atom_site_fract_x
_atom_site_fract_y
_atom_site_fract_z
_atom_site_U_iso_or_equiv
_atom_site_adp_type
_atom_site_occupancy
_atom_site_symmetry_multiplicity
_atom_site_calc_flag
_atom_site_refinement_flags
N N 0.7682(6) 0.9674(2) 0.2762(2) 0.0497(7) Uani 1 1 d .
C1 C 0.9694(13) 0.5667(8) -0.0098(9) 0.0466(13) Uani 0.70 1 d P
C2 C 0.9022(8) 0.6985(3) 0.0987(3) 0.0621(9) Uani 1 1 d .
C3 C 0.8948(9) 0.7093(3) 0.2280(4) 0.0675(10) Uani 1 1 d .
C4 C 0.8279(8) 0.8457(3) 0.3145(3) 0.0588(9) Uani 1 1 d .
C5 C 0.7751(9) 0.9542(4) 0.1518(3) 0.0619(9) Uani 1 1 d .
C6 C 0.8382(9) 0.8247(4) 0.0624(3) 0.0686(9) Uani 1 1 d .
C7 C 0.5176(8) 0.4822(3) 0.4389(3) 0.0507(7) Uani 1 1 d .
C8 C 0.5968(8) 0.3313(3) 0.3605(3) 0.0504(8) Uani 1 1 d .
O1 O 0.6483(7) 0.3112(2) 0.25001(19) 0.0763(8) Uani 1 1 d .
O2 O 0.6173(6) 0.2276(2) 0.42140(17) 0.0601(6) Uani 1 1 d .
C1A C 1.014(3) 0.472(3) -0.0576(16) 0.058(3) Uani 0.30 1 d P
H1 H 0.927(8) 0.635(3) 0.262(3) 0.063(9) Uiso 1 1 d .
H2 H 0.483(7) 0.559(3) 0.397(2) 0.065(9) Uiso 1 1 d .
H3 H 0.809(7) 0.855(3) 0.406(3) 0.072(9) Uiso 1 1 d .
H4 H 0.732(8) 1.042(3) 0.125(3) 0.067(9) Uiso 1 1 d .
H5 H 0.976(8) 0.571(4) -0.093(3) 0.071(10) Uiso 1 1 d .
H6 H 0.674(8) 0.125(4) 0.363(3) 0.095(11) Uiso 1 1 d .
H7 H 0.849(8) 0.818(4) -0.032(3) 0.089(10) Uiso 1 1 d .

loop_
_atom_site_aniso_label
_atom_site_aniso_U_11
_atom_site_aniso_U_22
_atom_site_aniso_U_33
_atom_site_aniso_U_23
_atom_site_aniso_U_13
_atom_site_aniso_U_12
N 0.0628(16) 0.0358(12) 0.0464(14) 0.0032(10) 0.0145(11) 0.0148(11)
C1 0.062(3) 0.041(4) 0.040(3) 0.015(4) 0.014(2) 0.012(2)
C2 0.0450(19) 0.0504(18) 0.069(2) -0.0166(15) 0.0169(15) 0.0076(14)
C3 0.064(2) 0.0386(17) 0.106(3) 0.0265(18) 0.0188(19) 0.0189(16)
C4 0.074(2) 0.0462(17) 0.058(2) 0.0125(14) 0.0209(17) 0.0207(15)
C5 0.084(3) 0.0503(18) 0.0532(19) 0.0108(14) 0.0203(16) 0.0246(17)
C6 0.082(2) 0.062(2) 0.054(2) -0.0011(15) 0.0198(17) 0.0241(18)
C7 0.068(2) 0.0375(14) 0.0478(15) 0.0107(12) 0.0146(15) 0.0186(14)
C8 0.065(2) 0.0408(15) 0.0432(16) 0.0066(12) 0.0136(14) 0.0157(14)
O1 0.133(2) 0.0572(13) 0.0485(12) 0.0145(9) 0.0354(13) 0.0399(13)
O2 0.0967(17) 0.0401(11) 0.0482(11) 0.0097(9) 0.0261(11) 0.0271(11)
C1A 0.060(7) 0.037(8) 0.064(9) -0.005(10) 0.010(6) 0.014(5)

loop_
_atom_type_symbol
_atom_type_description
_atom_type_scat_dispersion_real
_atom_type_scat_dispersion_imag
_atom_type_scat_source
C C 0.0033 0.0016 'International Tables Vol C Tables 4.2.6.8 and 6.1.1.4'
H H 0.0000 0.0000 'International Tables Vol C Tables 4.2.6.8 and 6.1.1.4'
N N 0.0061 0.0033 'International Tables Vol C Tables 4.2.6.8 and 6.1.1.4'
O O 0.0106 0.0060 'International Tables Vol C Tables 4.2.6.8 and 6.1.1.4'

loop_
_geom_angle_atom_site_label_1
_geom_angle_atom_site_label_2
_geom_angle_atom_site_label_3
_geom_angle
_geom_angle_site_symmetry_1
_geom_angle_site_symmetry_3
C4 N C5 116.9(3) . .
C1A C1 C1A 85.4(18) . 2_765
C1A C1 C1 42.0(14) . 2_765
C1A C1 C1 43.4(12) 2_765 2_765
C1A C1 C2 163(2) . .
C1A C1 C2 77.7(19) 2_765 .
C1 C1 C2 121.1(11) 2_765 .
C1A C1 H5 73(3) . .
C1A C1 H5 159(3) 2_765 .
C1 C1 H5 115(3) 2_765 .
C2 C1 H5 123(3) . .
C6 C2 C3 116.5(3) . .
C6 C2 C1 113.9(4) . .
C3 C2 C1 129.6(4) . .
C6 C2 C1A 147.8(8) . 2_765
C3 C2 C1A 95.7(8) . 2_765
C1 C2 C1A 33.9(6) . 2_765
C2 C3 C4 120.3(4) . .
C2 C3 H1 125(2) . .
C4 C3 H1 115(2) . .
N C4 C3 121.8(3) . .
N C4 H3 115.9(19) . .
C3 C4 H3 122.2(19) . .
N C5 C6 124.3(4) . .
N C5 H4 116.4(19) . .
C6 C5 H4 119(2) . .
C2 C6 C5 120.3(4) . .
C2 C6 H7 117(2) . .
C5 C6 H7 123(2) . .
C7 C7 C8 125.1(4) 2_666 .
C7 C7 H2 116.3(19) 2_666 .
C8 C7 H2 118.5(19) . .
O1 C8 O2 124.1(3) . .
O1 C8 C7 120.9(3) . .
O2 C8 C7 115.0(3) . .
C8 O2 H6 112(2) . .
C1 C1A C1 94.6(18) . 2_765
C1 C1A C1A 46.4(13) . 2_765
C1 C1A C1A 48.1(15) 2_765 2_765
C1 C1A C2 163(3) . 2_765
C1 C1A C2 68(2) 2_765 2_765
C1A C1A C2 117(3) 2_765 2_765
C1 C1A H5 54(3) . .
C1 C1A H5 148(3) 2_765 .
C1A C1A H5 100(4) 2_765 .
C2 C1A H5 143(2) 2_765 .

loop_
_geom_bond_atom_site_label_1
_geom_bond_atom_site_label_2
_geom_bond_distance
_geom_bond_site_symmetry_2
N C4 1.323(4) .
N C5 1.323(4) .
C1 C1A 0.919(15) .
C1 C1A 0.89(2) 2_765
C1 C1 1.332(12) 2_765
C1 C2 1.492(10) .
C1 H5 0.92(3) .
C2 C6 1.354(5) .
C2 C3 1.382(5) .
C2 C1A 1.57(3) 2_765
C3 C4 1.396(5) .
C3 H1 0.87(3) .
C4 H3 0.98(3) .
C5 C6 1.361(5) .
C5 H4 0.95(3) .
C6 H7 1.01(4) .
C7 C7 1.301(6) 2_666
C7 C8 1.481(4) .
C7 H2 0.95(3) .
C8 O1 1.210(3) .
C8 O2 1.306(4) .
O2 H6 1.03(4) .
C1A C1 0.89(2) 2_765
C1A C1A 1.23(3) 2_765
C1A C2 1.57(3) 2_765
C1A H5 1.10(4) .

loop_
_geom_torsion_atom_site_label_1
_geom_torsion_atom_site_label_2
_geom_torsion_atom_site_label_3
_geom_torsion_atom_site_label_4
_geom_torsion
_geom_torsion_site_symmetry_1
_geom_torsion_site_symmetry_4
C1A C1 C2 C6 -177(5) . .
C1A C1 C2 C6 -179.4(8) 2_765 .
C1 C1 C2 C6 -178.9(6) 2_765 .
C1A C1 C2 C3 3(5) . .
C1A C1 C2 C3 0.3(9) 2_765 .
C1 C1 C2 C3 0.8(10) 2_765 .
C1A C1 C2 C1A 2(5) . 2_765
C1 C1 C2 C1A 0.6(7) 2_765 2_765
C6 C2 C3 C4 -0.7(6) . .
C1 C2 C3 C4 179.6(4) . .
C1A C2 C3 C4 179.8(5) 2_765 .
C5 N C4 C3 -0.1(6) . .
C2 C3 C4 N 0.4(6) . .
C4 N C5 C6 0.2(6) . .
C3 C2 C6 C5 0.8(6) . .
C1 C2 C6 C5 -179.5(4) . .
C1A C2 C6 C5 179.9(9) 2_765 .
N C5 C6 C2 -0.5(7) . .
C7 C7 C8 O1 -175.2(5) 2_666 .
C7 C7 C8 O2 2.6(7) 2_666 .
C1A C1 C1A C1 0.000(1) 2_765 2_765
C2 C1 C1A C1 -2(5) . 2_765
C1 C1 C1A C1A 0.000(3) 2_765 2_765
C2 C1 C1A C1A -2(5) . 2_765
C1A C1 C1A C2 -2(3) 2_765 2_765
C1 C1 C1A C2 -2(3) 2_765 2_765
C2 C1 C1A C2 -5(7) . 2_765
